data_7131198
loop_
_publ_author_name
'Avello, Marta G.'
'Golling, St\'ephane'
'Truong-Phuoc, Lai'
'Vidal, Lo\"ic'
'Romero, Thierry'
'Papaefthimiou, Vasiliki'
'Gruber, Nathalie'
'Chetcuti, Michael J.'
'Leroux, Fr\'ed\'eric R.'
'Donnard, Morgan'
'Ritleng, Vincent'
'Pham-Huu, Cuong'
'Michon, Christophe'

_publ_section_title
;
 (NHC-olefin)-nickel(0) nanoparticles as catalysts for the (Z)-selective
 semi-hydrogenation of alkynes and ynamides
;
_journal_issue 11
_journal_name_full 'Chemical Communications'
_journal_page_first 1537
_journal_page_last 1540
_journal_paper_doi 10.1039/D2CC05302K
_journal_volume 59
_journal_year 2023
_chemical_formula_moiety 'C26 H27 Br N2 Ni'
_chemical_formula_sum 'C26 H27 Br N2 Ni'
_chemical_formula_weight 506.11
_space_group_crystal_system triclinic
_space_group_IT_number 2
_space_group_name_Hall '-P 1'
_space_group_name_H-M_alt 'P -1'
_atom_sites_solution_hydrogens geom
_audit_creation_method SHELXL-2018/3
_audit_update_record
;
2022-09-20 deposited with the CCDC.	2022-12-21 downloaded from the CCDC.
;
_cell_angle_alpha 101.953(2)
_cell_angle_beta 104.814(2)
_cell_angle_gamma 104.574(2)
_cell_formula_units_Z 2
_cell_length_a 8.5740(4)
_cell_length_b 11.7216(6)
_cell_length_c 12.8822(6)
_cell_measurement_reflns_used 9954
_cell_measurement_temperature 120(2)
_cell_measurement_theta_max 29.12
_cell_measurement_theta_min 2.60
_cell_volume 1159.27(10)
_computing_cell_refinement 'Bruker SAINT'
_computing_data_collection 'Bruker APEX3'
_computing_data_reduction 'Bruker SAINT'
_computing_molecular_graphics 'Bruker SHELXTL'
_computing_publication_material 'Bruker SHELXTL'
_computing_structure_refinement 'SHELXL-2018/3 (Sheldrick, 2018)'
_computing_structure_solution 'SHELXT 2014/5 (Sheldrick, 2014)'
_diffrn_ambient_temperature 120(2)
_diffrn_measured_fraction_theta_full 1.000
_diffrn_measured_fraction_theta_max 0.997
_diffrn_measurement_device_type 'Bruker PHOTON-III CPAD'
_diffrn_measurement_method '\f and \w shuterless scans'
_diffrn_radiation_type MoK\a
_diffrn_radiation_wavelength 0.71073
_diffrn_reflns_av_R_equivalents 0.0630
_diffrn_reflns_av_unetI/netI 0.0330
_diffrn_reflns_Laue_measured_fraction_full 1.000
_diffrn_reflns_Laue_measured_fraction_max 0.997
_diffrn_reflns_limit_h_max 11
_diffrn_reflns_limit_h_min -11
_diffrn_reflns_limit_k_max 16
_diffrn_reflns_limit_k_min -16
_diffrn_reflns_limit_l_max 17
_diffrn_reflns_limit_l_min -17
_diffrn_reflns_number 58451
_diffrn_reflns_point_group_measured_fraction_full 1.000
_diffrn_reflns_point_group_measured_fraction_max 0.997
_diffrn_reflns_theta_full 25.242
_diffrn_reflns_theta_max 29.230
_diffrn_reflns_theta_min 1.876
_exptl_absorpt_coefficient_mu 2.575
_exptl_absorpt_correction_T_max 0.7458
_exptl_absorpt_correction_T_min 0.6605
_exptl_absorpt_correction_type multi-scan
_exptl_absorpt_process_details sadabs
_exptl_crystal_colour orange
_exptl_crystal_density_diffrn 1.450
_exptl_crystal_density_meas ?
_exptl_crystal_description plate
_exptl_crystal_F_000 520
_exptl_crystal_recrystallization_method 'Re-crystallisation from solvent: THF and n-hexane'
_exptl_crystal_size_max 0.200
_exptl_crystal_size_mid 0.200
_exptl_crystal_size_min 0.140
_refine_diff_density_max 0.532
_refine_diff_density_min -0.392
_refine_diff_density_rms 0.074
_refine_ls_extinction_method none
_refine_ls_goodness_of_fit_ref 1.059
_refine_ls_hydrogen_treatment constr
_refine_ls_matrix_type full
_refine_ls_number_parameters 273
_refine_ls_number_reflns 6291
_refine_ls_number_restraints 0
_refine_ls_restrained_S_all 1.059
_refine_ls_R_factor_all 0.0488
_refine_ls_R_factor_gt 0.0334
_refine_ls_shift/su_max 0.001
_refine_ls_shift/su_mean 0.000
_refine_ls_structure_factor_coef Fsqd
_refine_ls_weighting_details 'w=1/[\s^2^(Fo^2^)+(0.0278P)^2^+0.8433P] where P=(Fo^2^+2Fc^2^)/3'
_refine_ls_weighting_scheme calc
_refine_ls_wR_factor_gt 0.0695
_refine_ls_wR_factor_ref 0.0778
_reflns_Friedel_coverage 0.000
_reflns_number_gt 5102
_reflns_number_total 6291
_reflns_threshold_expression 'I > 2\s(I)'
_cod_data_source_file d2cc05302k2.cif
_cod_data_source_block emccm211201
_cod_depositor_comments
;
The following automatic conversions were performed:

data item '_exptl_crystal_density_meas' value 'none' was changed to
'?' -- the value is perceived as not measured.

Automatic conversion script
Id: cif_fix_values 7556 2019-12-06 15:28:31Z antanas 
;
_cod_database_code 7131198
_shelx_shelxl_version_number 2018/3
_shelx_space_group_comment
;
The symmetry employed for this shelxl refinement is uniquely defined
by the following loop, which should always be used as a source of
symmetry information in preference to the above space-group names.
They are only intended as comments.
;
_shelx_estimated_absorpt_t_min 0.627
_shelx_estimated_absorpt_t_max 0.714

loop_
_space_group_symop_operation_xyz
'x, y, z'
'-x, -y, -z'

loop_
_atom_site_label
_atom_site_type_symbol
_atom_site_fract_x
_atom_site_fract_y
_atom_site_fract_z
_atom_site_U_iso_or_equiv
_atom_site_adp_type
_atom_site_occupancy
_atom_site_site_symmetry_order
_atom_site_calc_flag
_atom_site_refinement_flags_posn
_atom_site_refinement_flags_adp
_atom_site_refinement_flags_occupancy
_atom_site_disorder_assembly
_atom_site_disorder_group
Ni1 Ni 0.40008(3) 0.27848(3) 0.20943(2) 0.02304(7) Uani 1 1 d . . . . .
Br1 Br 0.41524(3) 0.17307(2) 0.03921(2) 0.02818(7) Uani 1 1 d . . . . .
C1 C 0.1643(3) 0.25279(19) 0.16418(17) 0.0201(4) Uani 1 1 d . . . . .
N1 N 0.0814(2) 0.33677(16) 0.15342(15) 0.0206(3) Uani 1 1 d . . . . .
C2 C -0.0937(3) 0.2798(2) 0.11946(18) 0.0251(4) Uani 1 1 d . . . . .
H2 H -0.178521 0.318775 0.106014 0.030 Uiso 1 1 calc R U . . .
C3 C -0.1206(3) 0.1600(2) 0.10922(18) 0.0243(4) Uani 1 1 d . . . . .
H3 H -0.227787 0.097555 0.087335 0.029 Uiso 1 1 calc R U . . .
N2 N 0.0385(2) 0.14464(16) 0.13680(15) 0.0210(3) Uani 1 1 d . . . . .
C4 C 0.1642(3) 0.46668(19) 0.17418(19) 0.0235(4) Uani 1 1 d . . . . .
C5 C 0.1804(3) 0.5488(2) 0.27459(19) 0.0253(4) Uani 1 1 d . . . . .
C6 C 0.2662(3) 0.6730(2) 0.2941(2) 0.0304(5) Uani 1 1 d . . . . .
H6 H 0.277300 0.730601 0.361538 0.036 Uiso 1 1 calc R U . . .
C7 C 0.3364(3) 0.7151(2) 0.2169(2) 0.0338(5) Uani 1 1 d . . . . .
C8 C 0.3167(3) 0.6301(2) 0.1179(2) 0.0314(5) Uani 1 1 d . . . . .
H8 H 0.365494 0.657953 0.065616 0.038 Uiso 1 1 calc R U . . .
C9 C 0.2276(3) 0.5053(2) 0.09272(19) 0.0266(5) Uani 1 1 d . . . . .
C10 C 0.1152(3) 0.5088(2) 0.3638(2) 0.0316(5) Uani 1 1 d . . . . .
H10A H 0.211737 0.522641 0.430418 0.047 Uiso 1 1 calc R U . . .
H10B H 0.048305 0.421110 0.335233 0.047 Uiso 1 1 calc R U . . .
H10C H 0.043076 0.556833 0.383638 0.047 Uiso 1 1 calc R U . . .
C11 C 0.4324(4) 0.8498(2) 0.2407(3) 0.0486(7) Uani 1 1 d . . . . .
H11A H 0.433650 0.895983 0.313786 0.073 Uiso 1 1 calc R U . . .
H11B H 0.549611 0.859399 0.241539 0.073 Uiso 1 1 calc R U . . .
H11C H 0.376087 0.881525 0.182093 0.073 Uiso 1 1 calc R U . . .
C12 C 0.2006(3) 0.4161(2) -0.0178(2) 0.0349(5) Uani 1 1 d . . . . .
H12A H 0.247009 0.461085 -0.065138 0.052 Uiso 1 1 calc R U . . .
H12B H 0.078324 0.373237 -0.055597 0.052 Uiso 1 1 calc R U . . .
H12C H 0.258741 0.355781 -0.004673 0.052 Uiso 1 1 calc R U . . .
C13 C 0.0664(3) 0.02592(19) 0.13702(19) 0.0245(4) Uani 1 1 d . . . . .
H13A H 0.170867 0.025718 0.117654 0.029 Uiso 1 1 calc R U . . .
H13B H -0.030550 -0.040833 0.078416 0.029 Uiso 1 1 calc R U . . .
C14 C 0.0840(3) 0.0000(2) 0.24714(19) 0.0259(4) Uani 1 1 d . . . . .
H14 H 0.168182 0.058773 0.312459 0.031 Uiso 1 1 calc R U . . .
C15 C -0.0132(3) -0.1018(2) 0.25770(19) 0.0272(5) Uani 1 1 d . . . . .
H15 H -0.098886 -0.157516 0.191392 0.033 Uiso 1 1 calc R U . . .
C16 C -0.0013(3) -0.1367(2) 0.36173(19) 0.0270(5) Uani 1 1 d . . . . .
C17 C -0.1324(3) -0.2334(2) 0.3630(2) 0.0370(6) Uani 1 1 d . . . . .
H17 H -0.225394 -0.277886 0.296143 0.044 Uiso 1 1 calc R U . . .
C18 C -0.1286(4) -0.2656(2) 0.4613(2) 0.0422(6) Uani 1 1 d . . . . .
H18 H -0.219120 -0.331978 0.461190 0.051 Uiso 1 1 calc R U . . .
C19 C 0.0053(4) -0.2023(2) 0.5590(2) 0.0362(6) Uani 1 1 d . . . . .
H19 H 0.006240 -0.223701 0.626305 0.043 Uiso 1 1 calc R U . . .
C20 C 0.1373(3) -0.1079(2) 0.5582(2) 0.0336(5) Uani 1 1 d . . . . .
H20 H 0.230937 -0.064887 0.624964 0.040 Uiso 1 1 calc R U . . .
C21 C 0.1351(3) -0.0752(2) 0.4611(2) 0.0308(5) Uani 1 1 d . . . . .
H21 H 0.227498 -0.009820 0.461817 0.037 Uiso 1 1 calc R U . . .
C22 C 0.5382(3) 0.2666(3) 0.3690(2) 0.0519(8) Uani 1 1 d . . . . .
H22 H 0.519514 0.192945 0.397736 0.062 Uiso 1 1 calc R U . . .
C23 C 0.6498(3) 0.3008(2) 0.3105(2) 0.0327(5) Uani 1 1 d . . . . .
H23 H 0.724985 0.254047 0.288789 0.039 Uiso 1 1 calc R U . . .
C24 C 0.6479(3) 0.4169(2) 0.2930(2) 0.0412(6) Uani 1 1 d . . . . .
H24 H 0.719536 0.464257 0.255991 0.049 Uiso 1 1 calc R U . . .
C25 C 0.5286(3) 0.4513(3) 0.3346(3) 0.0647(11) Uani 1 1 d . . . . .
H25 H 0.500533 0.529306 0.335744 0.078 Uiso 1 1 calc R U . . .
C26 C 0.4536(4) 0.3555(4) 0.3767(2) 0.0707(13) Uani 1 1 d . . . . .
H26 H 0.366774 0.357165 0.415620 0.085 Uiso 1 1 calc R U . . .

loop_
_atom_site_aniso_label
_atom_site_aniso_U_11
_atom_site_aniso_U_22
_atom_site_aniso_U_33
_atom_site_aniso_U_23
_atom_site_aniso_U_13
_atom_site_aniso_U_12
Ni1 0.01489(12) 0.02527(15) 0.02396(15) -0.00011(11) 0.00531(10) 0.00496(10)
Br1 0.02265(11) 0.02856(12) 0.02906(12) -0.00023(9) 0.01186(9) 0.00455(8)
C1 0.0201(9) 0.0209(10) 0.0172(9) 0.0020(8) 0.0068(8) 0.0052(8)
N1 0.0162(8) 0.0200(8) 0.0219(9) 0.0029(7) 0.0036(7) 0.0050(6)
C2 0.0177(9) 0.0296(11) 0.0250(11) 0.0040(9) 0.0050(8) 0.0075(8)
C3 0.0178(9) 0.0265(11) 0.0235(11) 0.0012(9) 0.0060(8) 0.0044(8)
N2 0.0183(8) 0.0213(9) 0.0210(9) 0.0035(7) 0.0071(7) 0.0038(7)
C4 0.0189(9) 0.0199(10) 0.0278(11) 0.0032(9) 0.0041(8) 0.0065(8)
C5 0.0204(10) 0.0237(11) 0.0272(11) 0.0012(9) 0.0048(8) 0.0073(8)
C6 0.0273(11) 0.0263(11) 0.0323(13) -0.0004(10) 0.0063(9) 0.0105(9)
C7 0.0278(11) 0.0233(11) 0.0488(15) 0.0096(11) 0.0108(11) 0.0083(9)
C8 0.0307(12) 0.0303(12) 0.0387(14) 0.0155(11) 0.0143(10) 0.0115(10)
C9 0.0262(11) 0.0265(11) 0.0286(12) 0.0098(9) 0.0079(9) 0.0108(9)
C10 0.0299(12) 0.0315(12) 0.0295(12) 0.0008(10) 0.0120(10) 0.0072(10)
C11 0.0474(16) 0.0260(13) 0.071(2) 0.0111(14) 0.0235(15) 0.0074(12)
C12 0.0437(14) 0.0365(13) 0.0289(13) 0.0113(11) 0.0150(11) 0.0153(11)
C13 0.0261(10) 0.0195(10) 0.0266(11) 0.0035(9) 0.0114(9) 0.0049(8)
C14 0.0256(10) 0.0240(11) 0.0250(11) 0.0034(9) 0.0062(9) 0.0080(9)
C15 0.0282(11) 0.0236(11) 0.0245(11) 0.0014(9) 0.0072(9) 0.0055(9)
C16 0.0354(12) 0.0205(10) 0.0271(12) 0.0042(9) 0.0133(10) 0.0114(9)
C17 0.0458(15) 0.0250(12) 0.0288(13) 0.0035(10) 0.0089(11) -0.0007(10)
C18 0.0522(16) 0.0289(13) 0.0367(15) 0.0098(11) 0.0149(12) -0.0024(12)
C19 0.0514(15) 0.0316(13) 0.0279(12) 0.0111(11) 0.0129(11) 0.0153(11)
C20 0.0378(13) 0.0326(13) 0.0295(12) 0.0070(10) 0.0068(10) 0.0157(10)
C21 0.0304(12) 0.0288(12) 0.0334(13) 0.0080(10) 0.0096(10) 0.0113(9)
C22 0.0287(13) 0.086(2) 0.0264(14) 0.0153(15) -0.0009(11) 0.0044(14)
C23 0.0180(10) 0.0405(14) 0.0311(13) 0.0035(11) 0.0001(9) 0.0084(9)
C24 0.0159(10) 0.0347(14) 0.0546(17) -0.0014(12) -0.0019(10) 0.0022(9)
C25 0.0213(13) 0.0572(19) 0.071(2) -0.0396(17) -0.0148(14) 0.0145(13)
C26 0.0224(13) 0.126(3) 0.0294(15) -0.0291(18) 0.0002(11) 0.0158(18)

loop_
_atom_type_symbol
_atom_type_description
_atom_type_scat_dispersion_real
_atom_type_scat_dispersion_imag
_atom_type_scat_source
C C 0.0033 0.0016 'International Tables Vol C Tables 4.2.6.8 and 6.1.1.4'
H H 0.0000 0.0000 'International Tables Vol C Tables 4.2.6.8 and 6.1.1.4'
Br Br -0.2901 2.4595 'International Tables Vol C Tables 4.2.6.8 and 6.1.1.4'
N N 0.0061 0.0033 'International Tables Vol C Tables 4.2.6.8 and 6.1.1.4'
Ni Ni 0.3393 1.1124 'International Tables Vol C Tables 4.2.6.8 and 6.1.1.4'

loop_
_geom_angle_atom_site_label_1
_geom_angle_atom_site_label_2
_geom_angle_atom_site_label_3
_geom_angle
_geom_angle_site_symmetry_1
_geom_angle_site_symmetry_3
_geom_angle_publ_flag
C1 Ni1 C26 98.05(10) . . ?
C1 Ni1 C23 160.75(9) . . ?
C26 Ni1 C23 65.14(11) . . ?
C1 Ni1 C25 109.26(10) . . ?
C26 Ni1 C25 40.01(16) . . ?
C23 Ni1 C25 64.56(10) . . ?
C1 Ni1 C22 122.72(10) . . ?
C26 Ni1 C22 39.37(14) . . ?
C23 Ni1 C22 38.14(10) . . ?
C25 Ni1 C22 65.60(15) . . ?
C1 Ni1 C24 143.98(10) . . ?
C26 Ni1 C24 64.93(13) . . ?
C23 Ni1 C24 38.94(10) . . ?
C25 Ni1 C24 37.41(11) . . ?
C22 Ni1 C24 64.60(12) . . ?
C1 Ni1 Br1 98.26(6) . . ?
C26 Ni1 Br1 161.82(10) . . ?
C23 Ni1 Br1 97.36(7) . . ?
C25 Ni1 Br1 138.45(11) . . ?
C22 Ni1 Br1 123.28(10) . . ?
C24 Ni1 Br1 105.07(8) . . ?
N2 C1 N1 104.42(17) . . ?
N2 C1 Ni1 126.84(15) . . ?
N1 C1 Ni1 128.73(15) . . ?
C1 N1 C2 110.47(17) . . ?
C1 N1 C4 124.66(17) . . ?
C2 N1 C4 124.87(17) . . ?
C3 C2 N1 107.22(19) . . ?
C3 C2 H2 126.4 . . ?
N1 C2 H2 126.4 . . ?
C2 C3 N2 106.54(18) . . ?
C2 C3 H3 126.7 . . ?
N2 C3 H3 126.7 . . ?
C1 N2 C3 111.35(18) . . ?
C1 N2 C13 124.45(17) . . ?
C3 N2 C13 124.20(17) . . ?
C5 C4 C9 122.4(2) . . ?
C5 C4 N1 119.1(2) . . ?
C9 C4 N1 118.42(19) . . ?
C6 C5 C4 117.8(2) . . ?
C6 C5 C10 118.9(2) . . ?
C4 C5 C10 123.2(2) . . ?
C5 C6 C7 121.7(2) . . ?
C5 C6 H6 119.2 . . ?
C7 C6 H6 119.2 . . ?
C8 C7 C6 118.5(2) . . ?
C8 C7 C11 120.6(2) . . ?
C6 C7 C11 120.9(2) . . ?
C7 C8 C9 122.2(2) . . ?
C7 C8 H8 118.9 . . ?
C9 C8 H8 118.9 . . ?
C8 C9 C4 117.3(2) . . ?
C8 C9 C12 121.1(2) . . ?
C4 C9 C12 121.6(2) . . ?
C5 C10 H10A 109.5 . . ?
C5 C10 H10B 109.5 . . ?
H10A C10 H10B 109.5 . . ?
C5 C10 H10C 109.5 . . ?
H10A C10 H10C 109.5 . . ?
H10B C10 H10C 109.5 . . ?
C7 C11 H11A 109.5 . . ?
C7 C11 H11B 109.5 . . ?
H11A C11 H11B 109.5 . . ?
C7 C11 H11C 109.5 . . ?
H11A C11 H11C 109.5 . . ?
H11B C11 H11C 109.5 . . ?
C9 C12 H12A 109.5 . . ?
C9 C12 H12B 109.5 . . ?
H12A C12 H12B 109.5 . . ?
C9 C12 H12C 109.5 . . ?
H12A C12 H12C 109.5 . . ?
H12B C12 H12C 109.5 . . ?
N2 C13 C14 112.99(18) . . ?
N2 C13 H13A 109.0 . . ?
C14 C13 H13A 109.0 . . ?
N2 C13 H13B 109.0 . . ?
C14 C13 H13B 109.0 . . ?
H13A C13 H13B 107.8 . . ?
C15 C14 C13 122.7(2) . . ?
C15 C14 H14 118.7 . . ?
C13 C14 H14 118.7 . . ?
C14 C15 C16 126.4(2) . . ?
C14 C15 H15 116.8 . . ?
C16 C15 H15 116.8 . . ?
C17 C16 C21 118.1(2) . . ?
C17 C16 C15 118.9(2) . . ?
C21 C16 C15 123.0(2) . . ?
C16 C17 C18 120.4(2) . . ?
C16 C17 H17 119.8 . . ?
C18 C17 H17 119.8 . . ?
C19 C18 C17 120.6(2) . . ?
C19 C18 H18 119.7 . . ?
C17 C18 H18 119.7 . . ?
C20 C19 C18 119.4(2) . . ?
C20 C19 H19 120.3 . . ?
C18 C19 H19 120.3 . . ?
C19 C20 C21 120.5(2) . . ?
C19 C20 H20 119.7 . . ?
C21 C20 H20 119.7 . . ?
C20 C21 C16 120.9(2) . . ?
C20 C21 H21 119.5 . . ?
C16 C21 H21 119.5 . . ?
C23 C22 C26 105.9(3) . . ?
C23 C22 Ni1 69.98(14) . . ?
C26 C22 Ni1 66.15(17) . . ?
C23 C22 H22 127.1 . . ?
C26 C22 H22 127.1 . . ?
Ni1 C22 H22 127.1 . . ?
C22 C23 C24 109.3(3) . . ?
C22 C23 Ni1 71.88(14) . . ?
C24 C23 Ni1 72.09(13) . . ?
C22 C23 H23 125.3 . . ?
C24 C23 H23 125.3 . . ?
Ni1 C23 H23 125.3 . . ?
C25 C24 C23 108.0(3) . . ?
C25 C24 Ni1 69.96(15) . . ?
C23 C24 Ni1 68.97(13) . . ?
C25 C24 H24 126.0 . . ?
C23 C24 H24 126.0 . . ?
Ni1 C24 H24 126.0 . . ?
C24 C25 C26 107.2(3) . . ?
C24 C25 Ni1 72.63(16) . . ?
C26 C25 Ni1 66.53(16) . . ?
C24 C25 H25 126.4 . . ?
C26 C25 H25 126.4 . . ?
Ni1 C25 H25 126.4 . . ?
C22 C26 C25 109.2(3) . . ?
C22 C26 Ni1 74.48(17) . . ?
C25 C26 Ni1 73.46(18) . . ?
C22 C26 H26 125.1 . . ?
C25 C26 H26 125.1 . . ?
Ni1 C26 H26 125.1 . . ?

loop_
_geom_bond_atom_site_label_1
_geom_bond_atom_site_label_2
_geom_bond_distance
_geom_bond_site_symmetry_2
_geom_bond_publ_flag
Ni1 C1 1.880(2) . ?
Ni1 C26 2.037(3) . ?
Ni1 C23 2.122(2) . ?
Ni1 C25 2.129(3) . ?
Ni1 C22 2.146(3) . ?
Ni1 C24 2.163(2) . ?
Ni1 Br1 2.3358(4) . ?
C1 N2 1.352(3) . ?
C1 N1 1.361(3) . ?
N1 C2 1.390(3) . ?
N1 C4 1.444(3) . ?
C2 C3 1.338(3) . ?
C2 H2 0.9500 . ?
C3 N2 1.386(3) . ?
C3 H3 0.9500 . ?
N2 C13 1.471(3) . ?
C4 C5 1.394(3) . ?
C4 C9 1.402(3) . ?
C5 C6 1.393(3) . ?
C5 C10 1.507(3) . ?
C6 C7 1.397(4) . ?
C6 H6 0.9500 . ?
C7 C8 1.388(4) . ?
C7 C11 1.511(3) . ?
C8 C9 1.395(3) . ?
C8 H8 0.9500 . ?
C9 C12 1.506(3) . ?
C10 H10A 0.9800 . ?
C10 H10B 0.9800 . ?
C10 H10C 0.9800 . ?
C11 H11A 0.9800 . ?
C11 H11B 0.9800 . ?
C11 H11C 0.9800 . ?
C12 H12A 0.9800 . ?
C12 H12B 0.9800 . ?
C12 H12C 0.9800 . ?
C13 C14 1.490(3) . ?
C13 H13A 0.9900 . ?
C13 H13B 0.9900 . ?
C14 C15 1.327(3) . ?
C14 H14 0.9500 . ?
C15 C16 1.467(3) . ?
C15 H15 0.9500 . ?
C16 C17 1.387(3) . ?
C16 C21 1.398(3) . ?
C17 C18 1.391(4) . ?
C17 H17 0.9500 . ?
C18 C19 1.377(4) . ?
C18 H18 0.9500 . ?
C19 C20 1.374(4) . ?
C19 H19 0.9500 . ?
C20 C21 1.379(3) . ?
C20 H20 0.9500 . ?
C21 H21 0.9500 . ?
C22 C23 1.395(4) . ?
C22 C26 1.413(5) . ?
C22 H22 1.0000 . ?
C23 C24 1.429(4) . ?
C23 H23 1.0000 . ?
C24 C25 1.377(4) . ?
C24 H24 1.0000 . ?
C25 C26 1.428(6) . ?
C25 H25 1.0000 . ?
C26 H26 1.0000 . ?

loop_
_geom_torsion_atom_site_label_1
_geom_torsion_atom_site_label_2
_geom_torsion_atom_site_label_3
_geom_torsion_atom_site_label_4
_geom_torsion
_geom_torsion_site_symmetry_1
_geom_torsion_site_symmetry_2
_geom_torsion_site_symmetry_3
_geom_torsion_site_symmetry_4
_geom_torsion_publ_flag
C26 Ni1 C1 N2 -103.5(2) . . . . ?
C23 Ni1 C1 N2 -75.4(3) . . . . ?
C25 Ni1 C1 N2 -143.1(2) . . . . ?
C22 Ni1 C1 N2 -70.3(2) . . . . ?
C24 Ni1 C1 N2 -161.27(19) . . . . ?
Br1 Ni1 C1 N2 68.47(18) . . . . ?
C26 Ni1 C1 N1 75.2(2) . . . . ?
C23 Ni1 C1 N1 103.2(3) . . . . ?
C25 Ni1 C1 N1 35.5(2) . . . . ?
C22 Ni1 C1 N1 108.3(2) . . . . ?
C24 Ni1 C1 N1 17.4(3) . . . . ?
Br1 Ni1 C1 N1 -112.89(18) . . . . ?
N2 C1 N1 C2 -0.1(2) . . . . ?
Ni1 C1 N1 C2 -179.02(15) . . . . ?
N2 C1 N1 C4 179.99(19) . . . . ?
Ni1 C1 N1 C4 1.1(3) . . . . ?
C1 N1 C2 C3 0.2(2) . . . . ?
C4 N1 C2 C3 -180.0(2) . . . . ?
N1 C2 C3 N2 -0.1(2) . . . . ?
N1 C1 N2 C3 0.1(2) . . . . ?
Ni1 C1 N2 C3 178.96(15) . . . . ?
N1 C1 N2 C13 -179.50(18) . . . . ?
Ni1 C1 N2 C13 -0.6(3) . . . . ?
C2 C3 N2 C1 0.0(2) . . . . ?
C2 C3 N2 C13 179.61(19) . . . . ?
C1 N1 C4 C5 -102.1(2) . . . . ?
C2 N1 C4 C5 78.1(3) . . . . ?
C1 N1 C4 C9 77.0(3) . . . . ?
C2 N1 C4 C9 -102.9(2) . . . . ?
C9 C4 C5 C6 -1.3(3) . . . . ?
N1 C4 C5 C6 177.73(19) . . . . ?
C9 C4 C5 C10 -179.2(2) . . . . ?
N1 C4 C5 C10 -0.1(3) . . . . ?
C4 C5 C6 C7 -0.9(3) . . . . ?
C10 C5 C6 C7 177.1(2) . . . . ?
C5 C6 C7 C8 1.0(4) . . . . ?
C5 C6 C7 C11 -178.6(2) . . . . ?
C6 C7 C8 C9 0.9(4) . . . . ?
C11 C7 C8 C9 -179.4(2) . . . . ?
C7 C8 C9 C4 -2.9(3) . . . . ?
C7 C8 C9 C12 176.9(2) . . . . ?
C5 C4 C9 C8 3.1(3) . . . . ?
N1 C4 C9 C8 -175.92(19) . . . . ?
C5 C4 C9 C12 -176.7(2) . . . . ?
N1 C4 C9 C12 4.3(3) . . . . ?
C1 N2 C13 C14 89.9(2) . . . . ?
C3 N2 C13 C14 -89.6(2) . . . . ?
N2 C13 C14 C15 124.8(2) . . . . ?
C13 C14 C15 C16 177.9(2) . . . . ?
C14 C15 C16 C17 167.5(2) . . . . ?
C14 C15 C16 C21 -11.1(4) . . . . ?
C21 C16 C17 C18 1.3(4) . . . . ?
C15 C16 C17 C18 -177.3(2) . . . . ?
C16 C17 C18 C19 -0.1(4) . . . . ?
C17 C18 C19 C20 -1.2(4) . . . . ?
C18 C19 C20 C21 1.1(4) . . . . ?
C19 C20 C21 C16 0.2(4) . . . . ?
C17 C16 C21 C20 -1.4(4) . . . . ?
C15 C16 C21 C20 177.2(2) . . . . ?
C26 C22 C23 C24 6.2(3) . . . . ?
Ni1 C22 C23 C24 62.80(18) . . . . ?
C26 C22 C23 Ni1 -56.57(18) . . . . ?
C22 C23 C24 C25 -3.4(3) . . . . ?
Ni1 C23 C24 C25 59.26(19) . . . . ?
C22 C23 C24 Ni1 -62.66(18) . . . . ?
C23 C24 C25 C26 -0.9(3) . . . . ?
Ni1 C24 C25 C26 57.77(19) . . . . ?
C23 C24 C25 Ni1 -58.64(19) . . . . ?
C23 C22 C26 C25 -6.8(3) . . . . ?
Ni1 C22 C26 C25 -65.8(2) . . . . ?
C23 C22 C26 Ni1 59.02(19) . . . . ?
C24 C25 C26 C22 4.8(3) . . . . ?
Ni1 C25 C26 C22 66.5(2) . . . . ?
C24 C25 C26 Ni1 -61.7(2) . . . . ?
